data_4062832
loop_
_publ_author_name
'Barrio, M. P.'
'Esteruelas, M. A.'
'O\~nate, E.'

_publ_section_title
;
Activation of C(sp2)-H and Reduction of C=E
(E = CH, N) Bonds with an Osmium-hexahydride
Complex: Influence of E on the Behavior of
RCH=E-py Substrates
;
_journal_name_full Organometallics
_journal_paper_doi 10.1021/om0497036
_journal_year 2004
_chemical_formula_sum 'C24 H52 N2 Os P2'
_chemical_formula_weight 620.82
_space_group_IT_number 14
_symmetry_cell_setting monoclinic
_symmetry_space_group_name_Hall '-P 2ybc'
_symmetry_space_group_name_H-M 'P 1 21/c 1'
_cell_angle_alpha 90.00
_cell_angle_beta 96.8040(10)
_cell_angle_gamma 90.00
_cell_formula_units_Z 8
_cell_length_a 7.7832(7)
_cell_length_b 38.317(3)
_cell_length_c 18.7027(17)
_cell_measurement_temperature 100(2)
_cell_volume 5538.4(9)
_diffrn_ambient_temperature 100(2)
_exptl_crystal_density_diffrn 1.489
_cod_original_sg_symbol_H-M 'P 21/c'
_cod_database_code 4062832

loop_
_symmetry_equiv_pos_as_xyz
'x, y, z'
'-x, y+1/2, -z+1/2'
'-x, -y, -z'
'x, -y-1/2, z-1/2'

loop_
_atom_site_label
_atom_site_type_symbol
_atom_site_fract_x
_atom_site_fract_y
_atom_site_fract_z
_atom_site_U_iso_or_equiv
_atom_site_adp_type
_atom_site_occupancy
_atom_site_symmetry_multiplicity
_atom_site_calc_flag
_atom_site_refinement_flags
_atom_site_disorder_assembly
_atom_site_disorder_group
Os1 Os 0.163693(18) 0.073049(4) 0.221139(7) 0.01578(4) Uani 1 1 d . A .
H01 H 0.326(5) 0.0523(10) 0.217(2) 0.036(12) Uiso 1 1 d . . .
H02 H 0.319(6) 0.0880(12) 0.222(2) 0.053(14) Uiso 1 1 d . . .
H03 H 0.192(5) 0.1112(11) 0.243(2) 0.047(13) Uiso 1 1 d . . .
Os51 Os 0.556309(18) 0.191060(4) 0.764583(7) 0.01541(4) Uani 1 1 d . . .
H53 H 0.602(5) 0.1701(11) 0.836(2) 0.044(13) Uiso 1 1 d . . .
H52 H 0.712(7) 0.1831(13) 0.791(3) 0.077(17) Uiso 1 1 d . . .
H51 H 0.700(5) 0.2038(11) 0.726(2) 0.046(13) Uiso 1 1 d . . .
P1 P 0.15131(12) 0.09431(2) 0.10349(5) 0.0189(2) Uani 1 1 d . . .
P2 P 0.20757(13) 0.05928(2) 0.34288(5) 0.0199(2) Uani 1 1 d . . .
P51 P 0.55429(12) 0.13915(2) 0.69867(5) 0.01826(19) Uani 1 1 d . . .
P52 P 0.59189(12) 0.23911(2) 0.84156(5) 0.01767(19) Uani 1 1 d . . .
N1 N 0.0021(4) 0.02846(7) 0.19228(15) 0.0171(6) Uani 1 1 d . . .
N2 N -0.1120(4) 0.07771(8) 0.22102(15) 0.0193(6) Uani 1 1 d . . .
N51 N 0.3738(4) 0.21657(7) 0.68563(15) 0.0175(6) Uani 1 1 d . . .
N52 N 0.2855(4) 0.18746(8) 0.77376(16) 0.0211(7) Uani 1 1 d . . .
C1 C -0.1505(5) 0.04531(10) 0.20039(19) 0.0212(8) Uani 1 1 d . A .
C2 C -0.3081(5) 0.02714(10) 0.1872(2) 0.0300(9) Uani 1 1 d . . .
H2 H -0.4147 0.0385 0.1918 0.036 Uiso 1 1 calc R A .
C3 C -0.3048(5) -0.00708(11) 0.1679(2) 0.0348(10) Uani 1 1 d . A .
H3 H -0.4104 -0.0196 0.1587 0.042 Uiso 1 1 calc R . .
C4 C -0.1494(5) -0.02390(10) 0.1614(2) 0.0281(9) Uani 1 1 d . . .
H4 H -0.1475 -0.0479 0.1491 0.034 Uiso 1 1 calc R A .
C5 C 0.0009(5) -0.00517(9) 0.17313(18) 0.0217(8) Uani 1 1 d . A .
H5 H 0.1074 -0.0164 0.1675 0.026 Uiso 1 1 calc R . .
C6 C -0.2433(5) 0.10260(11) 0.2323(2) 0.0329(10) Uani 1 1 d . A .
H6A H -0.2988 0.1110 0.1857 0.049 Uiso 1 1 calc R . .
H6B H -0.1910 0.1223 0.2603 0.049 Uiso 1 1 calc R . .
H6C H -0.3302 0.0915 0.2588 0.049 Uiso 1 1 calc R . .
C7 C 0.1833(5) 0.14222(9) 0.09901(19) 0.0239(8) Uani 1 1 d . . .
H7 H 0.1681 0.1491 0.0470 0.029 Uiso 1 1 calc R . .
C8 C 0.0462(5) 0.16201(10) 0.1363(2) 0.0288(9) Uani 1 1 d . . .
H8A H 0.0623 0.1569 0.1880 0.043 Uiso 1 1 calc R . .
H8B H -0.0697 0.1546 0.1157 0.043 Uiso 1 1 calc R . .
H8C H 0.0588 0.1872 0.1289 0.043 Uiso 1 1 calc R . .
C9 C 0.3651(5) 0.15380(10) 0.1311(2) 0.0292(9) Uani 1 1 d . . .
H9A H 0.3738 0.1793 0.1284 0.044 Uiso 1 1 calc R . .
H9B H 0.4515 0.1431 0.1039 0.044 Uiso 1 1 calc R . .
H9C H 0.3860 0.1464 0.1816 0.044 Uiso 1 1 calc R . .
C10 C 0.3278(5) 0.07741(10) 0.0542(2) 0.0256(9) Uani 1 1 d . . .
H10 H 0.4369 0.0829 0.0860 0.031 Uiso 1 1 calc R . .
C11 C 0.3509(6) 0.09407(11) -0.0177(2) 0.0388(11) Uani 1 1 d . . .
H11A H 0.4538 0.0843 -0.0358 0.058 Uiso 1 1 calc R . .
H11B H 0.3649 0.1193 -0.0115 0.058 Uiso 1 1 calc R . .
H11C H 0.2487 0.0893 -0.0522 0.058 Uiso 1 1 calc R . .
C12 C 0.3275(5) 0.03752(10) 0.0468(2) 0.0301(9) Uani 1 1 d . . .
H12A H 0.2371 0.0305 0.0086 0.045 Uiso 1 1 calc R . .
H12B H 0.3049 0.0269 0.0925 0.045 Uiso 1 1 calc R . .
H12C H 0.4404 0.0297 0.0347 0.045 Uiso 1 1 calc R . .
C13 C -0.0599(5) 0.08897(10) 0.0458(2) 0.0245(8) Uani 1 1 d . . .
H13 H -0.1503 0.0934 0.0784 0.029 Uiso 1 1 calc R . .
C14 C -0.1010(6) 0.11440(11) -0.0174(2) 0.0375(11) Uani 1 1 d . . .
H14A H -0.0182 0.1109 -0.0523 0.056 Uiso 1 1 calc R . .
H14B H -0.0925 0.1384 0.0006 0.056 Uiso 1 1 calc R . .
H14C H -0.2186 0.1101 -0.0407 0.056 Uiso 1 1 calc R . .
C15 C -0.0939(5) 0.05180(10) 0.0177(2) 0.0304(9) Uani 1 1 d . . .
H15A H -0.2176 0.0489 0.0016 0.046 Uiso 1 1 calc R . .
H15B H -0.0586 0.0351 0.0564 0.046 Uiso 1 1 calc R . .
H15C H -0.0275 0.0476 -0.0228 0.046 Uiso 1 1 calc R . .
C16A C 0.2752(5) 0.09781(10) 0.4013(2) 0.0194(10) Uiso 0.75 1 d PDU A 1
C17A C 0.1306(6) 0.12547(12) 0.3941(3) 0.0254(11) Uiso 0.75 1 d PDU A 1
C18A C 0.4460(7) 0.11438(17) 0.3843(5) 0.032(2) Uiso 0.75 1 d PDU A 1
C19A C 0.0163(7) 0.04353(11) 0.3841(2) 0.0284(12) Uiso 0.75 1 d PDU A 1
C20A C -0.0356(8) 0.00566(12) 0.3642(3) 0.0406(15) Uiso 0.75 1 d PDU A 1
C21A C 0.0232(8) 0.04719(16) 0.4664(2) 0.0290(14) Uiso 0.75 1 d PDU A 1
C22A C 0.3882(8) 0.02776(13) 0.3671(3) 0.0455(15) Uiso 0.75 1 d PDU A 1
C23A C 0.3837(9) -0.00515(14) 0.3196(3) 0.0391(18) Uiso 0.75 1 d PDU A 1
C24A C 0.4534(11) 0.0205(2) 0.4466(3) 0.040(2) Uiso 0.50 1 d PDU A 1
C24C C 0.5713(12) 0.0355(5) 0.4043(10) 0.055(4) Uiso 0.25 1 d PDU A 1
C16B C 0.2192(13) 0.0114(3) 0.3730(8) 0.040(4) Uiso 0.25 1 d PDU A 2
C17B C 0.0383(13) -0.0054(3) 0.3647(7) 0.012(3) Uiso 0.25 1 d PDU A 2
C18B C 0.3345(15) -0.0092(3) 0.3265(7) 0.006(3) Uiso 0.25 1 d PDU A 2
C19B C 0.0037(15) 0.0713(3) 0.3947(6) 0.039(4) Uiso 0.25 1 d PDU A 2
C20B C -0.009(2) 0.1114(3) 0.3932(8) 0.028(3) Uiso 0.25 1 d PDU A 2
C21B C 0.024(2) 0.0599(4) 0.4743(7) 0.029(4) Uiso 0.25 1 d PDU A 2
C22B C 0.3887(14) 0.0791(3) 0.4015(9) 0.038(4) Uiso 0.25 1 d PDU A 2
C23B C 0.549(2) 0.0563(4) 0.3945(12) 0.058(5) Uiso 0.25 1 d PDU A 2
C24B C 0.418(2) 0.1179(3) 0.3855(13) 0.021(5) Uiso 0.25 1 d PDU A 2
C51 C 0.2300(5) 0.20601(9) 0.71604(19) 0.0195(8) Uani 1 1 d . . .
C52 C 0.0633(5) 0.21559(10) 0.6839(2) 0.0260(9) Uani 1 1 d . . .
H52A H -0.0371 0.2086 0.7045 0.031 Uiso 1 1 calc R . .
C53 C 0.0505(5) 0.23523(10) 0.6225(2) 0.0306(9) Uani 1 1 d . . .
H53A H -0.0608 0.2418 0.6001 0.037 Uiso 1 1 calc R . .
C54 C 0.1971(5) 0.24591(10) 0.5917(2) 0.0273(9) Uani 1 1 d . . .
H54 H 0.1872 0.2595 0.5489 0.033 Uiso 1 1 calc R . .
C55 C 0.3564(5) 0.23601(9) 0.62576(19) 0.0219(8) Uani 1 1 d . . .
H55 H 0.4575 0.2433 0.6060 0.026 Uiso 1 1 calc R . .
C56 C 0.1698(5) 0.17185(11) 0.8200(2) 0.0313(10) Uani 1 1 d . . .
H56A H 0.0504 0.1786 0.8032 0.047 Uiso 1 1 calc R . .
H56B H 0.2005 0.1800 0.8695 0.047 Uiso 1 1 calc R . .
H56C H 0.1802 0.1464 0.8184 0.047 Uiso 1 1 calc R . .
C57 C 0.6351(5) 0.10049(9) 0.75208(19) 0.0222(8) Uani 1 1 d . . .
H57 H 0.6195 0.0796 0.7200 0.027 Uiso 1 1 calc R . .
C58 C 0.5305(5) 0.09451(10) 0.8154(2) 0.0293(9) Uani 1 1 d . . .
H58A H 0.5727 0.0735 0.8417 0.044 Uiso 1 1 calc R . .
H58B H 0.4080 0.0915 0.7972 0.044 Uiso 1 1 calc R . .
H58C H 0.5438 0.1147 0.8478 0.044 Uiso 1 1 calc R . .
C59 C 0.8273(5) 0.10322(10) 0.7804(2) 0.0303(9) Uani 1 1 d . . .
H59A H 0.8479 0.1248 0.8083 0.045 Uiso 1 1 calc R . .
H59B H 0.8961 0.1035 0.7398 0.045 Uiso 1 1 calc R . .
H59C H 0.8610 0.0831 0.8114 0.045 Uiso 1 1 calc R . .
C60 C 0.7023(5) 0.13921(9) 0.62717(19) 0.0246(8) Uani 1 1 d . . .
H60 H 0.8207 0.1426 0.6534 0.029 Uiso 1 1 calc R . .
C61 C 0.6740(5) 0.17052(10) 0.57577(19) 0.0307(10) Uani 1 1 d . . .
H61A H 0.7741 0.1730 0.5490 0.046 Uiso 1 1 calc R . .
H61B H 0.6603 0.1918 0.6036 0.046 Uiso 1 1 calc R . .
H61C H 0.5695 0.1667 0.5420 0.046 Uiso 1 1 calc R . .
C62 C 0.7137(6) 0.10553(10) 0.5848(2) 0.0370(11) Uani 1 1 d . . .
H62A H 0.6032 0.1013 0.5551 0.055 Uiso 1 1 calc R . .
H62B H 0.7390 0.0860 0.6183 0.055 Uiso 1 1 calc R . .
H62C H 0.8061 0.1076 0.5538 0.055 Uiso 1 1 calc R . .
C63 C 0.3365(5) 0.12377(10) 0.6584(2) 0.0253(9) Uani 1 1 d . . .
H63 H 0.2564 0.1301 0.6945 0.030 Uiso 1 1 calc R . .
C64 C 0.2671(5) 0.14319(10) 0.5900(2) 0.0330(10) Uani 1 1 d . . .
H64A H 0.3241 0.1344 0.5496 0.049 Uiso 1 1 calc R . .
H64B H 0.2907 0.1682 0.5963 0.049 Uiso 1 1 calc R . .
H64C H 0.1420 0.1395 0.5800 0.049 Uiso 1 1 calc R . .
C65 C 0.3101(6) 0.08432(10) 0.6455(2) 0.0339(10) Uani 1 1 d . . .
H65A H 0.1885 0.0797 0.6280 0.051 Uiso 1 1 calc R . .
H65B H 0.3415 0.0717 0.6908 0.051 Uiso 1 1 calc R . .
H65C H 0.3834 0.0764 0.6096 0.051 Uiso 1 1 calc R . .
C66 C 0.6801(5) 0.22842(10) 0.93580(19) 0.0251(9) Uani 1 1 d . . .
H66 H 0.6831 0.2505 0.9643 0.030 Uiso 1 1 calc R . .
C67 C 0.8644(5) 0.21411(10) 0.9420(2) 0.0309(10) Uani 1 1 d . . .
H67A H 0.9032 0.2084 0.9924 0.046 Uiso 1 1 calc R . .
H67B H 0.9414 0.2317 0.9251 0.046 Uiso 1 1 calc R . .
H67C H 0.8667 0.1930 0.9125 0.046 Uiso 1 1 calc R . .
C68 C 0.5622(6) 0.20279(10) 0.9697(2) 0.0301(9) Uani 1 1 d . . .
H68A H 0.5664 0.1800 0.9462 0.045 Uiso 1 1 calc R . .
H68B H 0.4431 0.2116 0.9633 0.045 Uiso 1 1 calc R . .
H68C H 0.6016 0.2004 1.0212 0.045 Uiso 1 1 calc R . .
C69 C 0.7542(5) 0.27144(9) 0.8166(2) 0.0235(8) Uani 1 1 d . . .
H69 H 0.8648 0.2580 0.8188 0.028 Uiso 1 1 calc R . .
C70 C 0.7197(5) 0.28372(10) 0.7390(2) 0.0302(9) Uani 1 1 d . . .
H70A H 0.6249 0.3007 0.7346 0.045 Uiso 1 1 calc R . .
H70B H 0.6877 0.2637 0.7076 0.045 Uiso 1 1 calc R . .
H70C H 0.8243 0.2947 0.7248 0.045 Uiso 1 1 calc R . .
C71 C 0.7959(6) 0.30215(10) 0.8674(2) 0.0360(11) Uani 1 1 d . . .
H71A H 0.8945 0.3151 0.8527 0.054 Uiso 1 1 calc R . .
H71B H 0.8249 0.2935 0.9166 0.054 Uiso 1 1 calc R . .
H71C H 0.6951 0.3176 0.8655 0.054 Uiso 1 1 calc R . .
C72 C 0.3894(5) 0.26289(9) 0.85578(19) 0.0230(8) Uani 1 1 d . . .
H72 H 0.3001 0.2443 0.8577 0.028 Uiso 1 1 calc R . .
C73 C 0.3202(5) 0.28605(10) 0.7921(2) 0.0280(9) Uani 1 1 d . . .
H73A H 0.1998 0.2924 0.7962 0.042 Uiso 1 1 calc R . .
H73B H 0.3260 0.2733 0.7470 0.042 Uiso 1 1 calc R . .
H73C H 0.3906 0.3073 0.7922 0.042 Uiso 1 1 calc R . .
C74 C 0.3873(6) 0.28350(10) 0.9257(2) 0.0322(10) Uani 1 1 d . . .
H74A H 0.4691 0.3030 0.9265 0.048 Uiso 1 1 calc R . .
H74B H 0.4210 0.2681 0.9669 0.048 Uiso 1 1 calc R . .
H74C H 0.2706 0.2926 0.9286 0.048 Uiso 1 1 calc R . .

loop_
_atom_site_aniso_label
_atom_site_aniso_U_11
_atom_site_aniso_U_22
_atom_site_aniso_U_33
_atom_site_aniso_U_23
_atom_site_aniso_U_13
_atom_site_aniso_U_12
Os1 0.01567(7) 0.01517(7) 0.01649(7) -0.00093(5) 0.00179(5) -0.00038(6)
Os51 0.01505(7) 0.01495(7) 0.01641(7) -0.00076(5) 0.00255(5) -0.00073(6)
P1 0.0213(5) 0.0192(5) 0.0164(5) -0.0008(4) 0.0030(4) -0.0035(4)
P2 0.0261(5) 0.0142(4) 0.0186(5) 0.0001(4) -0.0013(4) 0.0019(4)
P51 0.0205(5) 0.0167(5) 0.0174(5) -0.0015(4) 0.0013(4) 0.0010(4)
P52 0.0205(5) 0.0148(5) 0.0178(5) -0.0002(4) 0.0025(4) -0.0008(4)
N1 0.0195(16) 0.0161(15) 0.0157(15) 0.0003(12) 0.0021(12) -0.0013(12)
N2 0.0194(16) 0.0200(16) 0.0191(16) -0.0011(12) 0.0043(13) 0.0010(13)
N51 0.0186(16) 0.0160(15) 0.0181(15) -0.0007(12) 0.0029(12) 0.0011(12)
N52 0.0177(16) 0.0234(17) 0.0230(16) -0.0015(13) 0.0062(13) -0.0028(13)
C1 0.0186(19) 0.024(2) 0.0214(19) 0.0024(15) 0.0044(15) 0.0025(16)
C2 0.019(2) 0.028(2) 0.043(3) 0.0005(18) 0.0064(18) -0.0003(17)
C3 0.024(2) 0.032(2) 0.048(3) -0.001(2) 0.002(2) -0.0126(19)
C4 0.033(2) 0.018(2) 0.032(2) -0.0032(16) -0.0015(18) -0.0065(17)
C5 0.026(2) 0.0192(19) 0.0201(19) -0.0020(15) 0.0032(16) 0.0006(16)
C6 0.026(2) 0.032(2) 0.042(3) -0.0043(19) 0.0093(19) 0.0081(19)
C7 0.031(2) 0.021(2) 0.0195(19) 0.0031(15) 0.0005(16) -0.0053(17)
C8 0.036(2) 0.022(2) 0.028(2) 0.0011(17) 0.0022(18) 0.0015(18)
C9 0.033(2) 0.024(2) 0.030(2) -0.0006(17) 0.0036(18) -0.0080(18)
C10 0.027(2) 0.028(2) 0.024(2) -0.0064(16) 0.0098(17) -0.0031(17)
C11 0.052(3) 0.039(3) 0.028(2) -0.0035(19) 0.020(2) -0.010(2)
C12 0.035(2) 0.028(2) 0.029(2) -0.0096(17) 0.0087(18) 0.0015(18)
C13 0.026(2) 0.025(2) 0.0211(19) 0.0019(16) -0.0003(16) -0.0027(17)
C14 0.044(3) 0.037(3) 0.028(2) 0.0069(19) -0.011(2) -0.003(2)
C15 0.034(2) 0.033(2) 0.022(2) -0.0034(17) -0.0041(18) -0.0114(19)
C51 0.0184(19) 0.0189(18) 0.0217(19) -0.0032(15) 0.0044(15) 0.0013(15)
C52 0.0157(19) 0.030(2) 0.033(2) 0.0003(17) 0.0034(16) -0.0017(16)
C53 0.018(2) 0.032(2) 0.040(2) -0.0058(19) -0.0039(18) 0.0069(17)
C54 0.030(2) 0.027(2) 0.025(2) -0.0007(16) -0.0011(17) 0.0056(18)
C55 0.023(2) 0.0209(19) 0.0218(19) -0.0035(15) 0.0032(16) 0.0020(16)
C56 0.027(2) 0.034(2) 0.035(2) -0.0005(18) 0.0105(19) -0.0084(18)
C57 0.028(2) 0.0156(19) 0.0224(19) -0.0019(15) 0.0008(16) 0.0017(16)
C58 0.035(2) 0.023(2) 0.029(2) 0.0017(17) 0.0008(18) -0.0084(18)
C59 0.032(2) 0.027(2) 0.030(2) 0.0046(18) -0.0010(18) 0.0063(18)
C60 0.029(2) 0.023(2) 0.023(2) -0.0021(16) 0.0068(17) 0.0028(17)
C61 0.039(3) 0.033(2) 0.021(2) 0.0016(17) 0.0079(18) 0.0025(19)
C62 0.054(3) 0.030(2) 0.029(2) -0.0050(18) 0.013(2) 0.009(2)
C63 0.024(2) 0.025(2) 0.025(2) -0.0060(16) -0.0025(17) -0.0009(17)
C64 0.033(2) 0.028(2) 0.034(2) -0.0098(18) -0.0105(19) 0.0037(19)
C65 0.035(2) 0.027(2) 0.038(2) -0.0092(18) -0.006(2) -0.0060(19)
C66 0.036(2) 0.0189(19) 0.0185(19) -0.0029(15) -0.0028(17) 0.0016(17)
C67 0.034(2) 0.029(2) 0.027(2) 0.0022(17) -0.0078(18) 0.0005(19)
C68 0.042(3) 0.029(2) 0.020(2) 0.0036(16) 0.0053(18) 0.0009(19)
C69 0.024(2) 0.0171(19) 0.030(2) 0.0015(16) 0.0039(17) -0.0032(16)
C70 0.032(2) 0.026(2) 0.034(2) 0.0061(18) 0.0105(19) -0.0064(18)
C71 0.044(3) 0.019(2) 0.045(3) -0.0057(18) 0.006(2) -0.0117(19)
C72 0.026(2) 0.0186(19) 0.026(2) -0.0020(15) 0.0088(17) 0.0008(16)
C73 0.032(2) 0.023(2) 0.028(2) -0.0034(16) 0.0022(18) 0.0090(18)
C74 0.046(3) 0.024(2) 0.028(2) -0.0020(17) 0.0109(19) 0.0075(19)

loop_
_geom_bond_atom_site_label_1
_geom_bond_atom_site_label_2
_geom_bond_distance
_geom_bond_site_symmetry_2
_geom_bond_publ_flag
Os1 N2 2.153(3) . ?
Os1 N1 2.152(3) . ?
Os1 P2 2.3228(10) . ?
Os1 P1 2.3377(9) . ?
Os1 H01 1.50(4) . ?
Os1 H02 1.34(5) . ?
Os1 H03 1.53(4) . ?
Os51 N52 2.140(3) . ?
Os51 N51 2.158(3) . ?
Os51 P52 2.3335(9) . ?
Os51 P51 2.3390(9) . ?
Os51 H53 1.56(4) . ?
Os51 H52 1.29(5) . ?
Os51 H51 1.49(4) . ?
P1 C7 1.856(4) . ?
P1 C10 1.859(4) . ?
P1 C13 1.868(4) . ?
P2 C22B 1.843(12) . ?
P2 C19A 1.857(5) . ?
P2 C22A 1.868(5) . ?
P2 C16A 1.875(4) . ?
P2 C16B 1.916(12) . ?
P2 C19B 2.008(11) . ?
P51 C57 1.854(4) . ?
P51 C60 1.865(4) . ?
P51 C63 1.867(4) . ?
P52 C66 1.860(4) . ?
P52 C69 1.867(4) . ?
P52 C72 1.866(4) . ?
N1 C5 1.337(4) . ?
N1 C1 1.376(4) . ?
N2 C1 1.324(5) . ?
N2 C6 1.432(4) . ?
N51 C55 1.339(4) . ?
N51 C51 1.375(4) . ?
N52 C51 1.322(4) . ?
N52 C56 1.449(4) . ?
C1 C2 1.406(5) . ?
C2 C3 1.361(5) . ?
C2 H2 0.9500 . ?
C3 C4 1.389(6) . ?
C3 H3 0.9500 . ?
C4 C5 1.368(5) . ?
C4 H4 0.9500 . ?
C5 H5 0.9500 . ?
C6 H6A 0.9800 . ?
C6 H6B 0.9800 . ?
C6 H6C 0.9800 . ?
C7 C9 1.536(5) . ?
C7 C8 1.541(5) . ?
C7 H7 1.0000 . ?
C8 H8A 0.9800 . ?
C8 H8B 0.9800 . ?
C8 H8C 0.9800 . ?
C9 H9A 0.9800 . ?
C9 H9B 0.9800 . ?
C9 H9C 0.9800 . ?
C10 C11 1.519(5) . ?
C10 C12 1.535(5) . ?
C10 H10 1.0000 . ?
C11 H11A 0.9800 . ?
C11 H11B 0.9800 . ?
C11 H11C 0.9800 . ?
C12 H12A 0.9800 . ?
C12 H12B 0.9800 . ?
C12 H12C 0.9800 . ?
C13 C14 1.535(5) . ?
C13 C15 1.530(5) . ?
C13 H13 1.0000 . ?
C14 H14A 0.9800 . ?
C14 H14B 0.9800 . ?
C14 H14C 0.9800 . ?
C15 H15A 0.9800 . ?
C15 H15B 0.9800 . ?
C15 H15C 0.9800 . ?
C16A C17A 1.5401(10) . ?
C16A C18A 1.5401(10) . ?
C19A C20A 1.5400(10) . ?
C19A C21A 1.5402(10) . ?
C22A C24A 1.5392(10) . ?
C22A C24C 1.5393(10) . ?
C22A C23A 1.5398(10) . ?
C24A C24C 1.40(2) . ?
C16B C18B 1.5398(10) . ?
C16B C17B 1.5402(10) . ?
C19B C21B 1.5400(10) . ?
C19B C20B 1.5403(10) . ?
C22B C23B 1.5400(10) . ?
C22B C24B 1.5400(10) . ?
C51 C52 1.412(5) . ?
C52 C53 1.367(5) . ?
C52 H52A 0.9500 . ?
C53 C54 1.399(5) . ?
C53 H53A 0.9500 . ?
C54 C55 1.378(5) . ?
C54 H54 0.9500 . ?
C55 H55 0.9500 . ?
C56 H56A 0.9800 . ?
C56 H56B 0.9800 . ?
C56 H56C 0.9800 . ?
C57 C59 1.531(5) . ?
C57 C58 1.532(5) . ?
C57 H57 1.0000 . ?
C58 H58A 0.9800 . ?
C58 H58B 0.9800 . ?
C58 H58C 0.9800 . ?
C59 H59A 0.9800 . ?
C59 H59B 0.9800 . ?
C59 H59C 0.9800 . ?
C60 C62 1.522(5) . ?
C60 C61 1.537(5) . ?
C60 H60 1.0000 . ?
C61 H61A 0.9800 . ?
C61 H61B 0.9800 . ?
C61 H61C 0.9800 . ?
C62 H62A 0.9800 . ?
C62 H62B 0.9800 . ?
C62 H62C 0.9800 . ?
C63 C64 1.523(5) . ?
C63 C65 1.541(5) . ?
C63 H63 1.0000 . ?
C64 H64A 0.9800 . ?
C64 H64B 0.9800 . ?
C64 H64C 0.9800 . ?
C65 H65A 0.9800 . ?
C65 H65B 0.9800 . ?
C65 H65C 0.9800 . ?
C66 C67 1.527(5) . ?
C66 C68 1.532(5) . ?
C66 H66 1.0000 . ?
C67 H67A 0.9800 . ?
C67 H67B 0.9800 . ?
C67 H67C 0.9800 . ?
C68 H68A 0.9800 . ?
C68 H68B 0.9800 . ?
C68 H68C 0.9800 . ?
C69 C70 1.518(5) . ?
C69 C71 1.524(5) . ?
C69 H69 1.0000 . ?
C70 H70A 0.9800 . ?
C70 H70B 0.9800 . ?
C70 H70C 0.9800 . ?
C71 H71A 0.9800 . ?
C71 H71B 0.9800 . ?
C71 H71C 0.9800 . ?
C72 C74 1.530(5) . ?
C72 C73 1.531(5) . ?
C72 H72 1.0000 . ?
C73 H73A 0.9800 . ?
C73 H73B 0.9800 . ?
C73 H73C 0.9800 . ?
C74 H74A 0.9800 . ?
C74 H74B 0.9800 . ?
C74 H74C 0.9800 . ?
